data_2230604
loop_
_publ_author_name
'Jin, Da-Cheng'
'Zhang, Wen-Bin'
'Piao, Feng-Yu'
'Han, Rong-Bi'

_publ_section_title
;
 9-(2-Chlorobenzyloxy)-6,7-dihydro-2<i>H</i>-benzo[<i>c</i>][1,2,4]triazolo[4,3-<i>a</i>]azepin-3(5<i>H</i>)-one
;
_journal_coeditor_code CV5117
_journal_issue 7
_journal_name_full 'Acta Crystallographica Section E'
_journal_page_first o1821
_journal_paper_doi 10.1107/S1600536811024470
_journal_volume 67
_journal_year 2011
_chemical_formula_iupac 'C18 H16 Cl N3 O2'
_chemical_formula_moiety 'C18 H16 Cl N3 O2'
_chemical_formula_sum 'C18 H16 Cl N3 O2'
_chemical_formula_weight 341.79
_chemical_name_systematic
;
9-(2-Chlorobenzyloxy)-6,7-dihydro-2<i>H</i>-
benzo[<i>c</i>][1,2,4]triazolo[4,3-<i>a</i>]azepin-3(5<i>H</i>)-one
;
_space_group_IT_number 15
_symmetry_cell_setting monoclinic
_symmetry_space_group_name_Hall '-C 2yc'
_symmetry_space_group_name_H-M 'C 1 2/c 1'
_atom_sites_solution_hydrogens geom
_atom_sites_solution_primary direct
_atom_sites_solution_secondary difmap
_cell_angle_alpha 90.00
_cell_angle_beta 112.654(18)
_cell_angle_gamma 90.00
_cell_formula_units_Z 8
_cell_length_a 28.421(11)
_cell_length_b 8.009(4)
_cell_length_c 14.896(8)
_cell_measurement_reflns_used 12565
_cell_measurement_temperature 291(2)
_cell_measurement_theta_max 27.56
_cell_measurement_theta_min 3.11
_cell_volume 3129(3)
_computing_cell_refinement 'RAPID-AUTO (Rigaku, 1998)'
_computing_data_collection 'RAPID-AUTO (Rigaku, 1998)'
_computing_data_reduction 'CrystalStructure (Rigaku/MSC, 2002)'
_computing_molecular_graphics 'PLATON (Spek, 2009)'
_computing_publication_material 'SHELXL97 (Sheldrick, 2008)'
_computing_structure_refinement 'SHELXL97 (Sheldrick, 2008)'
_computing_structure_solution 'SHELXS97 (Sheldrick, 2008)'
_diffrn_ambient_temperature 291(2)
_diffrn_measured_fraction_theta_full 0.995
_diffrn_measured_fraction_theta_max 0.995
_diffrn_measurement_device_type 'Rigaku R-AXIS RAPID'
_diffrn_measurement_method \w
_diffrn_radiation_monochromator graphite
_diffrn_radiation_source 'fine-focus sealed tube'
_diffrn_radiation_type MoK\a
_diffrn_radiation_wavelength 0.71073
_diffrn_reflns_av_R_equivalents 0.0191
_diffrn_reflns_av_sigmaI/netI 0.0155
_diffrn_reflns_limit_h_max 36
_diffrn_reflns_limit_h_min -35
_diffrn_reflns_limit_k_max 10
_diffrn_reflns_limit_k_min -8
_diffrn_reflns_limit_l_max 19
_diffrn_reflns_limit_l_min -19
_diffrn_reflns_number 14713
_diffrn_reflns_theta_full 27.48
_diffrn_reflns_theta_max 27.48
_diffrn_reflns_theta_min 3.11
_diffrn_standards_decay_% 0
_diffrn_standards_interval_count 0
_diffrn_standards_interval_time 0
_diffrn_standards_number 0
_exptl_absorpt_coefficient_mu 0.260
_exptl_absorpt_correction_T_max 0.9377
_exptl_absorpt_correction_T_min 0.9144
_exptl_absorpt_correction_type multi-scan
_exptl_absorpt_process_details '(ABSCOR; Higashi, 1995)'
_exptl_crystal_colour colourless
_exptl_crystal_density_diffrn 1.451
_exptl_crystal_density_method 'not measured'
_exptl_crystal_description block
_exptl_crystal_F_000 1424
_exptl_crystal_size_max 0.35
_exptl_crystal_size_mid 0.28
_exptl_crystal_size_min 0.25
_refine_diff_density_max 0.212
_refine_diff_density_min -0.355
_refine_ls_extinction_method none
_refine_ls_goodness_of_fit_ref 1.068
_refine_ls_hydrogen_treatment constr
_refine_ls_matrix_type full
_refine_ls_number_parameters 217
_refine_ls_number_reflns 3569
_refine_ls_number_restraints 0
_refine_ls_restrained_S_all 1.068
_refine_ls_R_factor_all 0.0454
_refine_ls_R_factor_gt 0.0396
_refine_ls_shift/su_max 0.002
_refine_ls_shift/su_mean 0.000
_refine_ls_structure_factor_coef Fsqd
_refine_ls_weighting_details 'calc w=1/[\s^2^(Fo^2^)+(0.0667P)^2^+1.2865P] where P=(Fo^2^+2Fc^2^)/3'
_refine_ls_weighting_scheme calc
_refine_ls_wR_factor_gt 0.1092
_refine_ls_wR_factor_ref 0.1126
_reflns_number_gt 3033
_reflns_number_total 3569
_reflns_threshold_expression I>2\s(I)
_cod_data_source_file cv5117.cif
_cod_data_source_block I
_cod_original_sg_symbol_H-M 'C 2/c'
_cod_database_code 2230604
_cod_database_fobs_code 2230604

loop_
_symmetry_equiv_pos_as_xyz
'x, y, z'
'-x, y, -z+1/2'
'x+1/2, y+1/2, z'
'-x+1/2, y+1/2, -z+1/2'
'-x, -y, -z'
'x, -y, z-1/2'
'-x+1/2, -y+1/2, -z'
'x+1/2, -y+1/2, z-1/2'

loop_
_atom_site_type_symbol
_atom_site_label
_atom_site_fract_x
_atom_site_fract_y
_atom_site_fract_z
_atom_site_U_iso_or_equiv
_atom_site_adp_type
_atom_site_calc_flag
_atom_site_refinement_flags
_atom_site_occupancy
_atom_site_symmetry_multiplicity
_atom_site_disorder_assembly
_atom_site_disorder_group
C C1 1.12595(5) 0.48226(18) 0.42519(11) 0.0357(3) Uani d . 1 1 . .
C C2 1.17285(6) 0.4037(2) 0.45532(13) 0.0466(4) Uani d . 1 1 . .
H H2 1.1863 0.3715 0.4102 0.056 Uiso calc R 1 1 . .
C C3 1.19933(6) 0.3737(2) 0.55289(14) 0.0499(4) Uani d . 1 1 . .
H H3 1.2310 0.3217 0.5740 0.060 Uiso calc R 1 1 . .
C C4 1.17895(5) 0.4207(2) 0.61950(12) 0.0441(4) Uani d . 1 1 . .
H H4 1.1965 0.3982 0.6853 0.053 Uiso calc R 1 1 . .
C C5 1.13222(5) 0.50153(17) 0.58801(11) 0.0348(3) Uani d . 1 1 . .
H H5 1.1189 0.5342 0.6334 0.042 Uiso calc R 1 1 . .
C C6 1.10491(5) 0.53472(15) 0.49043(10) 0.0285(3) Uani d . 1 1 . .
C C7 1.05452(5) 0.62455(16) 0.45363(9) 0.0302(3) Uani d . 1 1 . .
H H7A 1.0568 0.7245 0.4188 0.036 Uiso calc R 1 1 . .
H H7B 1.0283 0.5531 0.4091 0.036 Uiso calc R 1 1 . .
C C8 0.99692(4) 0.75568(15) 0.51182(9) 0.0280(3) Uani d . 1 1 . .
C C9 0.98445(5) 0.80010(17) 0.58989(9) 0.0321(3) Uani d . 1 1 . .
H H9 1.0058 0.7714 0.6530 0.038 Uiso calc R 1 1 . .
C C10 0.94008(5) 0.88719(17) 0.57312(9) 0.0305(3) Uani d . 1 1 . .
H H10 0.9319 0.9164 0.6257 0.037 Uiso calc R 1 1 . .
C C11 0.90681(4) 0.93338(15) 0.47889(9) 0.0256(2) Uani d . 1 1 . .
C C12 0.91964(5) 0.88864(16) 0.40076(9) 0.0283(3) Uani d . 1 1 . .
C C13 0.96483(5) 0.79982(17) 0.41914(9) 0.0300(3) Uani d . 1 1 . .
H H13 0.9734 0.7697 0.3671 0.036 Uiso calc R 1 1 . .
C C14 0.88795(6) 0.9227(2) 0.29509(10) 0.0419(4) Uani d . 1 1 . .
H H14A 0.8630 0.8338 0.2711 0.050 Uiso calc R 1 1 . .
H H14B 0.9101 0.9166 0.2594 0.050 Uiso calc R 1 1 . .
C C15 0.85993(5) 1.08733(19) 0.27128(10) 0.0378(3) Uani d . 1 1 . .
H H15A 0.8820 1.1745 0.3106 0.045 Uiso calc R 1 1 . .
H H15B 0.8521 1.1141 0.2035 0.045 Uiso calc R 1 1 . .
C C16 0.81139(6) 1.0853(2) 0.28893(10) 0.0455(4) Uani d . 1 1 . .
H H16A 0.7919 1.1848 0.2605 0.055 Uiso calc R 1 1 . .
H H16B 0.7913 0.9893 0.2563 0.055 Uiso calc R 1 1 . .
C C17 0.86043(4) 1.02428(15) 0.47298(9) 0.0261(2) Uani d . 1 1 . .
C C18 0.78474(5) 1.15106(18) 0.42277(10) 0.0325(3) Uani d . 1 1 . .
Cl Cl1 1.091807(19) 0.51334(6) 0.30151(3) 0.05919(16) Uani d . 1 1 . .
N N1 0.81980(4) 1.07857(14) 0.39169(8) 0.0305(2) Uani d . 1 1 . .
N N2 0.85271(4) 1.05951(16) 0.55146(8) 0.0359(3) Uani d . 1 1 . .
N N3 0.80577(4) 1.13648(16) 0.51955(9) 0.0377(3) Uani d . 1 1 . .
H H3A 0.7916 1.1713 0.5577 0.045 Uiso calc R 1 1 . .
O O1 1.04149(3) 0.66817(13) 0.53366(7) 0.0348(2) Uani d . 1 1 . .
O O2 0.74323(4) 1.21405(16) 0.37020(7) 0.0452(3) Uani d . 1 1 . .

loop_
_atom_site_aniso_label
_atom_site_aniso_U_11
_atom_site_aniso_U_22
_atom_site_aniso_U_33
_atom_site_aniso_U_12
_atom_site_aniso_U_13
_atom_site_aniso_U_23
C1 0.0366(7) 0.0354(7) 0.0399(7) 0.0023(5) 0.0201(6) -0.0008(6)
C2 0.0399(8) 0.0489(9) 0.0607(10) 0.0052(6) 0.0300(7) -0.0076(7)
C3 0.0278(7) 0.0536(9) 0.0658(11) 0.0099(6) 0.0153(7) -0.0039(8)
C4 0.0295(7) 0.0483(9) 0.0469(8) 0.0033(6) 0.0065(6) 0.0015(7)
C5 0.0297(6) 0.0379(7) 0.0374(7) 0.0015(5) 0.0136(5) -0.0019(5)
C6 0.0268(6) 0.0254(6) 0.0361(7) 0.0002(4) 0.0152(5) -0.0015(5)
C7 0.0297(6) 0.0309(6) 0.0319(6) 0.0050(5) 0.0140(5) 0.0004(5)
C8 0.0246(6) 0.0266(6) 0.0338(6) 0.0033(4) 0.0124(5) -0.0002(5)
C9 0.0298(6) 0.0386(7) 0.0265(6) 0.0061(5) 0.0094(5) 0.0021(5)
C10 0.0302(6) 0.0379(7) 0.0259(6) 0.0049(5) 0.0136(5) -0.0007(5)
C11 0.0251(6) 0.0261(6) 0.0271(6) 0.0012(4) 0.0119(4) -0.0007(4)
C12 0.0288(6) 0.0311(6) 0.0268(6) 0.0047(5) 0.0127(5) 0.0017(5)
C13 0.0310(6) 0.0338(7) 0.0294(6) 0.0057(5) 0.0163(5) -0.0007(5)
C14 0.0463(8) 0.0545(9) 0.0259(7) 0.0207(7) 0.0149(6) 0.0019(6)
C15 0.0440(8) 0.0460(8) 0.0253(6) 0.0127(6) 0.0154(5) 0.0060(5)
C16 0.0358(7) 0.0739(11) 0.0235(6) 0.0178(7) 0.0077(5) -0.0028(6)
C17 0.0257(6) 0.0277(6) 0.0264(6) 0.0021(4) 0.0119(4) 0.0002(4)
C18 0.0277(6) 0.0399(7) 0.0325(6) 0.0050(5) 0.0145(5) -0.0021(5)
Cl1 0.0724(3) 0.0747(3) 0.0384(2) 0.0194(2) 0.0300(2) 0.00614(19)
N1 0.0249(5) 0.0410(6) 0.0260(5) 0.0065(4) 0.0101(4) -0.0024(4)
N2 0.0334(6) 0.0482(7) 0.0292(6) 0.0144(5) 0.0156(5) 0.0031(5)
N3 0.0325(6) 0.0529(7) 0.0325(6) 0.0155(5) 0.0179(5) 0.0019(5)
O1 0.0293(5) 0.0439(6) 0.0324(5) 0.0127(4) 0.0133(4) 0.0010(4)
O2 0.0291(5) 0.0698(7) 0.0355(5) 0.0178(5) 0.0113(4) -0.0014(5)

loop_
_atom_type_symbol
_atom_type_description
_atom_type_scat_dispersion_real
_atom_type_scat_dispersion_imag
_atom_type_scat_source
C C 0.0033 0.0016 'International Tables Vol C Tables 4.2.6.8 and 6.1.1.4'
H H 0.0000 0.0000 'International Tables Vol C Tables 4.2.6.8 and 6.1.1.4'
N N 0.0061 0.0033 'International Tables Vol C Tables 4.2.6.8 and 6.1.1.4'
O O 0.0106 0.0060 'International Tables Vol C Tables 4.2.6.8 and 6.1.1.4'
Cl Cl 0.1484 0.1585 'International Tables Vol C Tables 4.2.6.8 and 6.1.1.4'

loop_
_geom_angle_atom_site_label_1
_geom_angle_atom_site_label_2
_geom_angle_atom_site_label_3
_geom_angle_site_symmetry_1
_geom_angle_site_symmetry_3
_geom_angle
_geom_angle_publ_flag
C2 C1 C6 . . 122.12(14) ?
C2 C1 Cl1 . . 118.94(12) ?
C6 C1 Cl1 . . 118.93(11) ?
C3 C2 C1 . . 119.25(14) ?
C3 C2 H2 . . 120.4 ?
C1 C2 H2 . . 120.4 ?
C2 C3 C4 . . 120.11(14) ?
C2 C3 H3 . . 119.9 ?
C4 C3 H3 . . 119.9 ?
C3 C4 C5 . . 119.77(15) ?
C3 C4 H4 . . 120.1 ?
C5 C4 H4 . . 120.1 ?
C6 C5 C4 . . 121.43(14) ?
C6 C5 H5 . . 119.3 ?
C4 C5 H5 . . 119.3 ?
C5 C6 C1 . . 117.29(12) ?
C5 C6 C7 . . 122.98(11) ?
C1 C6 C7 . . 119.72(12) ?
O1 C7 C6 . . 109.31(11) ?
O1 C7 H7A . . 109.8 ?
C6 C7 H7A . . 109.8 ?
O1 C7 H7B . . 109.8 ?
C6 C7 H7B . . 109.8 ?
H7A C7 H7B . . 108.3 ?
O1 C8 C13 . . 124.30(11) ?
O1 C8 C9 . . 116.29(11) ?
C13 C8 C9 . . 119.40(12) ?
C10 C9 C8 . . 119.33(12) ?
C10 C9 H9 . . 120.3 ?
C8 C9 H9 . . 120.3 ?
C9 C10 C11 . . 122.07(12) ?
C9 C10 H10 . . 119.0 ?
C11 C10 H10 . . 119.0 ?
C12 C11 C10 . . 118.30(11) ?
C12 C11 C17 . . 126.21(11) ?
C10 C11 C17 . . 115.48(11) ?
C11 C12 C13 . . 118.86(11) ?
C11 C12 C14 . . 125.62(11) ?
C13 C12 C14 . . 115.49(11) ?
C8 C13 C12 . . 122.04(11) ?
C8 C13 H13 . . 119.0 ?
C12 C13 H13 . . 119.0 ?
C12 C14 C15 . . 116.89(12) ?
C12 C14 H14A . . 108.1 ?
C15 C14 H14A . . 108.1 ?
C12 C14 H14B . . 108.1 ?
C15 C14 H14B . . 108.1 ?
H14A C14 H14B . . 107.3 ?
C16 C15 C14 . . 112.75(14) ?
C16 C15 H15A . . 109.0 ?
C14 C15 H15A . . 109.0 ?
C16 C15 H15B . . 109.0 ?
C14 C15 H15B . . 109.0 ?
H15A C15 H15B . . 107.8 ?
N1 C16 C15 . . 113.26(11) ?
N1 C16 H16A . . 108.9 ?
C15 C16 H16A . . 108.9 ?
N1 C16 H16B . . 108.9 ?
C15 C16 H16B . . 108.9 ?
H16A C16 H16B . . 107.7 ?
N2 C17 N1 . . 110.23(11) ?
N2 C17 C11 . . 120.56(11) ?
N1 C17 C11 . . 129.18(11) ?
O2 C18 N3 . . 129.51(12) ?
O2 C18 N1 . . 126.32(13) ?
N3 C18 N1 . . 104.16(11) ?
C18 N1 C17 . . 107.84(11) ?
C18 N1 C16 . . 119.35(11) ?
C17 N1 C16 . . 132.51(11) ?
C17 N2 N3 . . 105.25(11) ?
C18 N3 N2 . . 112.51(10) ?
C18 N3 H3A . . 123.7 ?
N2 N3 H3A . . 123.7 ?
C8 O1 C7 . . 116.19(10) ?

loop_
_geom_bond_atom_site_label_1
_geom_bond_atom_site_label_2
_geom_bond_site_symmetry_2
_geom_bond_distance
_geom_bond_publ_flag
C1 C2 . 1.383(2) ?
C1 C6 . 1.3879(19) ?
C1 Cl1 . 1.7379(18) ?
C2 C3 . 1.376(3) ?
C2 H2 . 0.9300 ?
C3 C4 . 1.380(2) ?
C3 H3 . 0.9300 ?
C4 C5 . 1.387(2) ?
C4 H4 . 0.9300 ?
C5 C6 . 1.384(2) ?
C5 H5 . 0.9300 ?
C6 C7 . 1.5048(17) ?
C7 O1 . 1.4214(17) ?
C7 H7A . 0.9700 ?
C7 H7B . 0.9700 ?
C8 O1 . 1.3726(15) ?
C8 C13 . 1.3759(19) ?
C8 C9 . 1.3865(19) ?
C9 C10 . 1.3770(18) ?
C9 H9 . 0.9300 ?
C10 C11 . 1.4066(18) ?
C10 H10 . 0.9300 ?
C11 C12 . 1.3938(18) ?
C11 C17 . 1.4785(16) ?
C12 C13 . 1.4000(17) ?
C12 C14 . 1.5071(19) ?
C13 H13 . 0.9300 ?
C14 C15 . 1.510(2) ?
C14 H14A . 0.9700 ?
C14 H14B . 0.9700 ?
C15 C16 . 1.501(2) ?
C15 H15A . 0.9700 ?
C15 H15B . 0.9700 ?
C16 N1 . 1.4565(19) ?
C16 H16A . 0.9700 ?
C16 H16B . 0.9700 ?
C17 N2 . 1.3008(18) ?
C17 N1 . 1.3827(16) ?
C18 O2 . 1.2441(16) ?
C18 N3 . 1.3363(19) ?
C18 N1 . 1.3782(16) ?
N2 N3 . 1.3774(15) ?
N3 H3A . 0.8600 ?

loop_
_geom_hbond_atom_site_label_D
_geom_hbond_atom_site_label_H
_geom_hbond_atom_site_label_A
_geom_hbond_site_symmetry_A
_geom_hbond_distance_DH
_geom_hbond_distance_HA
_geom_hbond_distance_DA
_geom_hbond_angle_DHA
N3 H3A O2 7_676 0.86 1.95 2.7986(17) 170
C15 H15B N2 6_575 0.97 2.66 3.410(2) 134

loop_
_cod_related_entry_id
_cod_related_entry_database
_cod_related_entry_code
1 ChemSpider 30656756
